data_7115616
loop_
_publ_author_name
'Jie Qin'
'Peng Wang'
'Qingyan Li'
'Yong Zhang'
'Dan Yuan'
'Yingming Yao'

_publ_section_title
;
 Catalytic production of cyclic carbonates mediated by lanthanide
 phenolates under mild conditions
;
_journal_name_full Chem.Commun.
_journal_page_first 10952
_journal_paper_doi 10.1039/C4cc02065K
_journal_volume 50
_journal_year 2014
_chemical_formula_moiety 'C66 H101 N2 O5 Y'
_chemical_formula_sum 'C66 H101 N2 O5 Y'
_chemical_formula_weight 1091.40
_chemical_name_systematic
; 
 ? 
;
_space_group_IT_number 2
_symmetry_cell_setting triclinic
_symmetry_Int_Tables_number 2
_symmetry_space_group_name_Hall '-P 1'
_symmetry_space_group_name_H-M 'P -1'
_atom_sites_solution_hydrogens geom
_atom_sites_solution_primary direct
_atom_sites_solution_secondary difmap
_audit_creation_method SHELXL-97
_cell_angle_alpha 94.787(8)
_cell_angle_beta 104.996(8)
_cell_angle_gamma 111.655(9)
_cell_formula_units_Z 2
_cell_length_a 11.6333(4)
_cell_length_b 15.0256(4)
_cell_length_c 21.5946(8)
_cell_measurement_reflns_used 11800
_cell_measurement_temperature 223(2)
_cell_measurement_theta_max 27.5
_cell_measurement_theta_min 3.0
_cell_volume 3320.8(4)
_computing_cell_refinement CrystalClear
_computing_data_collection CrystalClear
_computing_data_reduction CrystalStructure
_computing_structure_refinement 'SHELXL-97 (Sheldrick, 1997)'
_computing_structure_solution 'SHELXS-97 (Sheldrick, 1990)'
_diffrn_ambient_temperature 223(2)
_diffrn_detector_area_resol_mean 14.63
_diffrn_measured_fraction_theta_full 0.994
_diffrn_measured_fraction_theta_max 0.994
_diffrn_measurement_device_type 'Rigaku Saturn'
_diffrn_measurement_method \w
_diffrn_radiation_monochromator graphite
_diffrn_radiation_source 'fine-focus sealed tube'
_diffrn_radiation_type MoK\a
_diffrn_radiation_wavelength 0.71075
_diffrn_reflns_av_R_equivalents 0.0897
_diffrn_reflns_av_sigmaI/netI 0.1396
_diffrn_reflns_limit_h_max 14
_diffrn_reflns_limit_h_min -13
_diffrn_reflns_limit_k_max 18
_diffrn_reflns_limit_k_min -16
_diffrn_reflns_limit_l_max 25
_diffrn_reflns_limit_l_min -26
_diffrn_reflns_number 27389
_diffrn_reflns_theta_full 25.50
_diffrn_reflns_theta_max 25.50
_diffrn_reflns_theta_min 3.00
_exptl_absorpt_coefficient_mu 0.923
_exptl_absorpt_correction_T_max 0.912
_exptl_absorpt_correction_T_min 0.619
_exptl_absorpt_correction_type multi-scan
_exptl_absorpt_process_details 'Jacobson, R. (1998) Private communication'
_exptl_crystal_colour colorless
_exptl_crystal_density_diffrn 1.091
_exptl_crystal_density_method 'not measured'
_exptl_crystal_description block
_exptl_crystal_F_000 1180
_exptl_crystal_size_max 0.50
_exptl_crystal_size_mid 0.30
_exptl_crystal_size_min 0.10
_refine_diff_density_max 0.989
_refine_diff_density_min -0.546
_refine_diff_density_rms 0.090
_refine_ls_extinction_method none
_refine_ls_goodness_of_fit_ref 1.096
_refine_ls_hydrogen_treatment constr
_refine_ls_matrix_type full
_refine_ls_number_parameters 585
_refine_ls_number_reflns 12279
_refine_ls_number_restraints 42
_refine_ls_restrained_S_all 1.103
_refine_ls_R_factor_all 0.1933
_refine_ls_R_factor_gt 0.1248
_refine_ls_shift/su_max 0.003
_refine_ls_shift/su_mean 0.000
_refine_ls_structure_factor_coef Fsqd
_refine_ls_weighting_details 'calc w=1/[\s^2^(Fo^2^)+(0.1512P)^2^+3.9717P] where P=(Fo^2^+2Fc^2^)/3'
_refine_ls_weighting_scheme calc
_refine_ls_wR_factor_gt 0.2897
_refine_ls_wR_factor_ref 0.3333
_reflns_number_gt 7188
_reflns_number_total 12279
_reflns_threshold_expression >2sigma(I)
_cod_data_source_file c4cc02065k2.cif
_cod_data_source_block complex_1
_cod_original_cell_volume 3320.80(19)
_cod_database_code 7115616

loop_
_symmetry_equiv_pos_as_xyz
'x, y, z'
'-x, -y, -z'

loop_
_atom_site_label
_atom_site_type_symbol
_atom_site_fract_x
_atom_site_fract_y
_atom_site_fract_z
_atom_site_U_iso_or_equiv
_atom_site_adp_type
_atom_site_occupancy
_atom_site_symmetry_multiplicity
_atom_site_calc_flag
_atom_site_refinement_flags
_atom_site_disorder_assembly
_atom_site_disorder_group
Y1 Y 0.13082(7) 0.21976(6) 0.17303(4) 0.0472(3) Uani 1 1 d . E .
O1 O -0.0032(5) 0.2850(4) 0.1786(3) 0.0547(14) Uani 1 1 d . . .
O2 O 0.1938(5) 0.1476(4) 0.1065(3) 0.0590(15) Uani 1 1 d . . .
O3 O 0.1854(5) 0.1766(4) 0.2620(3) 0.0557(14) Uani 1 1 d . . .
O4 O 0.5372(15) 0.4557(11) 0.4106(7) 0.090(3) Uiso 0.50 1 d P A 1
O4' O 0.3454(15) 0.6096(11) 0.2510(7) 0.090(3) Uiso 0.50 1 d P A 2
O5 O -0.0594(5) 0.0715(4) 0.1308(3) 0.0590(14) Uani 1 1 d D . .
N1 N 0.1880(6) 0.3475(5) 0.1041(3) 0.0496(16) Uani 1 1 d . . .
N2 N 0.3504(6) 0.3572(5) 0.2364(3) 0.0543(17) Uani 1 1 d . . .
C1 C 0.0004(8) 0.3763(6) 0.1806(4) 0.053(2) Uani 1 1 d . E .
C2 C -0.0434(8) 0.4189(6) 0.2241(4) 0.0522(19) Uani 1 1 d . . .
C3 C -0.0316(9) 0.5146(6) 0.2218(4) 0.062(2) Uani 1 1 d . . .
H3 H -0.0592 0.5443 0.2517 0.075 Uiso 1 1 calc R . .
C4 C 0.0179(9) 0.5689(6) 0.1785(4) 0.063(2) Uani 1 1 d . C .
C5 C 0.0564(8) 0.5230(6) 0.1345(4) 0.056(2) Uani 1 1 d . C .
H5 H 0.0899 0.5570 0.1041 0.067 Uiso 1 1 calc R . .
C6 C 0.0468(7) 0.4277(6) 0.1341(4) 0.0494(19) Uani 1 1 d . . .
C7 C 0.0766(8) 0.3780(6) 0.0812(4) 0.053(2) Uani 1 1 d . E .
H7A H 0.0965 0.4220 0.0508 0.063 Uiso 1 1 calc R . .
H7B H -0.0017 0.3197 0.0568 0.063 Uiso 1 1 calc R . .
C8 C 0.2921(8) 0.1822(6) 0.0821(4) 0.0501(19) Uani 1 1 d . E .
C9 C 0.3855(8) 0.1411(6) 0.0858(4) 0.0520(19) Uani 1 1 d . . .
C10 C 0.4881(8) 0.1875(6) 0.0629(4) 0.054(2) Uani 1 1 d . . .
H10 H 0.5505 0.1609 0.0659 0.064 Uiso 1 1 calc R . .
C11 C 0.5062(7) 0.2700(6) 0.0358(4) 0.0481(18) Uani 1 1 d . . .
C12 C 0.4108(8) 0.3058(6) 0.0298(4) 0.0510(19) Uani 1 1 d . E .
H12 H 0.4169 0.3593 0.0092 0.061 Uiso 1 1 calc R . .
C13 C 0.3074(8) 0.2655(6) 0.0530(4) 0.0505(19) Uani 1 1 d . . .
C14 C 0.2005(8) 0.3018(6) 0.0430(4) 0.054(2) Uani 1 1 d . E .
H14A H 0.2153 0.3499 0.0148 0.064 Uiso 1 1 calc R . .
H14B H 0.1175 0.2467 0.0197 0.064 Uiso 1 1 calc R . .
C15 C 0.3081(8) 0.4352(6) 0.1392(4) 0.053(2) Uani 1 1 d . E .
H15A H 0.2856 0.4824 0.1620 0.063 Uiso 1 1 calc R . .
H15B H 0.3484 0.4659 0.1075 0.063 Uiso 1 1 calc R . .
C16 C 0.4056(8) 0.4099(6) 0.1887(4) 0.055(2) Uani 1 1 d . E .
H16A H 0.4361 0.3692 0.1651 0.066 Uiso 1 1 calc R . .
H16B H 0.4811 0.4703 0.2125 0.066 Uiso 1 1 calc R . .
C17 C 0.2854(9) 0.1879(7) 0.3147(4) 0.064(2) Uani 1 1 d . D .
C18 C 0.2672(9) 0.1297(7) 0.3628(5) 0.066(2) Uani 1 1 d . . .
C19 C 0.3795(11) 0.1461(10) 0.4153(6) 0.103(4) Uani 1 1 d . D .
H19 H 0.3677 0.1113 0.4490 0.123 Uiso 1 1 calc R . .
C20 C 0.5061(11) 0.2096(11) 0.4212(7) 0.119(5) Uani 1 1 d D . .
C21 C 0.5176(9) 0.2640(9) 0.3720(5) 0.089(4) Uani 1 1 d . D .
H21 H 0.6010 0.3086 0.3742 0.107 Uiso 1 1 calc R . .
C22 C 0.4116(8) 0.2557(7) 0.3198(4) 0.067(3) Uani 1 1 d . . .
C23 C 0.4398(8) 0.3127(7) 0.2679(5) 0.066(2) Uani 1 1 d . D .
H23A H 0.5267 0.3656 0.2870 0.080 Uiso 1 1 calc R . .
H23B H 0.4448 0.2694 0.2331 0.080 Uiso 1 1 calc R . .
C24 C 0.5400(12) 0.5267(9) 0.3771(5) 0.0868(13) Uiso 0.50 1 d P A 1
C24' C 0.4528(12) 0.6036(9) 0.2976(5) 0.0868(13) Uiso 0.50 1 d P A 2
C25 C 0.6521(11) 0.6207(9) 0.4048(5) 0.0868(13) Uiso 0.50 1 d PD A 1
C25' C 0.5627(11) 0.6962(8) 0.3252(5) 0.0868(13) Uiso 0.50 1 d PD A 2
C26 C 0.6583(11) 0.6952(9) 0.3788(5) 0.0868(13) Uiso 0.50 1 d P A 1
C26' C 0.6583(11) 0.6952(9) 0.3788(5) 0.0868(13) Uiso 0.50 1 d P A 2
C27 C 0.5627(11) 0.6962(8) 0.3252(5) 0.0868(13) Uiso 0.50 1 d PD A 1
C27' C 0.6521(11) 0.6207(9) 0.4048(5) 0.0868(13) Uiso 0.50 1 d PD A 2
C28 C 0.4528(12) 0.6036(9) 0.2976(5) 0.0868(13) Uiso 0.50 1 d P A 1
C28' C 0.5400(12) 0.5267(9) 0.3771(5) 0.0868(13) Uiso 0.50 1 d P A 2
C29 C 0.4436(12) 0.5194(9) 0.3203(5) 0.0868(13) Uiso 0.50 1 d P A 1
C29' C 0.4436(12) 0.5194(9) 0.3203(5) 0.0868(13) Uiso 0.50 1 d P A 2
C30 C 0.3300(9) 0.4215(6) 0.2862(4) 0.059(2) Uani 1 1 d . A .
H30A H 0.3078 0.3847 0.3199 0.071 Uiso 1 1 calc R B 1
H30B H 0.2544 0.4346 0.2644 0.071 Uiso 1 1 calc R B 1
C31 C -0.0999(9) 0.3646(7) 0.2738(4) 0.061(2) Uani 1 1 d . . .
C32 C -0.1435(11) 0.4250(8) 0.3168(5) 0.082(2) Uani 1 1 d . . .
H32A H -0.1795 0.3867 0.3465 0.123 Uiso 1 1 calc R . .
H32B H -0.2093 0.4420 0.2891 0.123 Uiso 1 1 calc R . .
H32C H -0.0692 0.4842 0.3418 0.123 Uiso 1 1 calc R . .
C33 C -0.2256(11) 0.2743(8) 0.2350(5) 0.082(2) Uani 1 1 d . . .
H33A H -0.2046 0.2315 0.2080 0.123 Uiso 1 1 calc R . .
H33B H -0.2867 0.2954 0.2073 0.123 Uiso 1 1 calc R . .
H33C H -0.2644 0.2395 0.2653 0.123 Uiso 1 1 calc R . .
C34 C -0.0050(11) 0.3345(9) 0.3187(5) 0.090(3) Uani 1 1 d . . .
H34A H 0.0183 0.2915 0.2932 0.134 Uiso 1 1 calc R . .
H34B H -0.0446 0.3004 0.3491 0.134 Uiso 1 1 calc R . .
H34C H 0.0726 0.3920 0.3430 0.134 Uiso 1 1 calc R . .
C35 C 0.0247(12) 0.6752(7) 0.1813(5) 0.100(4) Uani 1 1 d D . .
C36 C 0.127(2) 0.730(2) 0.2510(10) 0.100(3) Uiso 0.50 1 d PD C 1
C36' C 0.069(3) 0.7334(19) 0.2489(9) 0.100(3) Uiso 0.50 1 d PD C 2
C37 C -0.105(2) 0.674(2) 0.1831(12) 0.100(3) Uiso 0.50 1 d PD C 1
C37' C -0.118(2) 0.664(2) 0.1512(12) 0.100(3) Uiso 0.50 1 d PD C 2
C38 C 0.055(3) 0.714(2) 0.1207(11) 0.100(3) Uiso 0.50 1 d PD C 1
C38' C 0.120(2) 0.7314(19) 0.1477(12) 0.100(3) Uiso 0.50 1 d PD C 2
C39 C 0.3675(9) 0.0457(6) 0.1107(5) 0.060(2) Uani 1 1 d . . .
C40 C 0.4776(10) 0.0134(7) 0.1096(5) 0.074(3) Uani 1 1 d . . .
H40A H 0.4616 -0.0475 0.1252 0.111 Uiso 1 1 calc R . .
H40B H 0.5599 0.0633 0.1377 0.111 Uiso 1 1 calc R . .
H40C H 0.4809 0.0038 0.0652 0.111 Uiso 1 1 calc R . .
C41 C 0.2404(9) -0.0350(7) 0.0665(5) 0.073(3) Uani 1 1 d . . .
H41A H 0.1698 -0.0142 0.0632 0.109 Uiso 1 1 calc R . .
H41B H 0.2228 -0.0937 0.0847 0.109 Uiso 1 1 calc R . .
H41C H 0.2477 -0.0485 0.0233 0.109 Uiso 1 1 calc R . .
C42 C 0.3658(11) 0.0562(8) 0.1825(5) 0.077(3) Uani 1 1 d . . .
H42A H 0.2924 0.0707 0.1850 0.116 Uiso 1 1 calc R . .
H42B H 0.4461 0.1088 0.2101 0.116 Uiso 1 1 calc R . .
H42C H 0.3580 -0.0045 0.1972 0.116 Uiso 1 1 calc R . .
C43 C 0.6230(8) 0.3212(7) 0.0115(4) 0.058(2) Uani 1 1 d . . .
C44 C 0.6990(10) 0.4248(7) 0.0476(6) 0.084(3) Uani 1 1 d . . .
H44A H 0.7332 0.4260 0.0938 0.127 Uiso 1 1 calc R . .
H44B H 0.6425 0.4596 0.0416 0.127 Uiso 1 1 calc R . .
H44C H 0.7705 0.4561 0.0308 0.127 Uiso 1 1 calc R . .
C45 C 0.5701(10) 0.3183(9) -0.0636(5) 0.087(3) Uani 1 1 d . . .
H45A H 0.5138 0.3531 -0.0706 0.130 Uiso 1 1 calc R . .
H45B H 0.5212 0.2510 -0.0867 0.130 Uiso 1 1 calc R . .
H45C H 0.6426 0.3491 -0.0798 0.130 Uiso 1 1 calc R . .
C46 C 0.7148(9) 0.2692(8) 0.0195(5) 0.077(3) Uani 1 1 d . . .
H46A H 0.7845 0.3019 0.0019 0.116 Uiso 1 1 calc R . .
H46B H 0.6670 0.2019 -0.0038 0.116 Uiso 1 1 calc R . .
H46C H 0.7514 0.2707 0.0656 0.116 Uiso 1 1 calc R . .
C47 C 0.1321(10) 0.0527(7) 0.3562(5) 0.069(3) Uani 1 1 d . . .
C48 C 0.1340(12) 0.0015(10) 0.4162(6) 0.115(5) Uani 1 1 d . . .
H48A H 0.1867 -0.0359 0.4171 0.172 Uiso 1 1 calc R . .
H48B H 0.0459 -0.0420 0.4127 0.172 Uiso 1 1 calc R . .
H48C H 0.1708 0.0505 0.4562 0.172 Uiso 1 1 calc R . .
C49 C 0.0880(13) -0.0261(8) 0.2961(6) 0.101(4) Uani 1 1 d . . .
H49A H 0.0861 0.0032 0.2576 0.152 Uiso 1 1 calc R . .
H49B H 0.0015 -0.0741 0.2912 0.152 Uiso 1 1 calc R . .
H49C H 0.1481 -0.0576 0.3009 0.152 Uiso 1 1 calc R . .
C50 C 0.0345(9) 0.0976(7) 0.3514(5) 0.070(2) Uani 1 1 d . . .
H50A H 0.0662 0.1507 0.3886 0.105 Uiso 1 1 calc R . .
H50B H -0.0480 0.0485 0.3512 0.105 Uiso 1 1 calc R . .
H50C H 0.0226 0.1227 0.3113 0.105 Uiso 1 1 calc R . .
C51 C 0.622(2) 0.2341(19) 0.4851(10) 0.122(3) Uiso 0.50 1 d PD D 1
C51' C 0.622(2) 0.1932(18) 0.4644(11) 0.122(3) Uiso 0.50 1 d PD D 2
C52 C 0.607(3) 0.136(2) 0.5066(15) 0.122(3) Uiso 0.50 1 d PD D 1
C52' C 0.615(3) 0.0907(17) 0.4449(13) 0.122(3) Uiso 0.50 1 d PD D 2
C53 C 0.629(3) 0.303(2) 0.5417(12) 0.122(3) Uiso 0.50 1 d PD D 1
C53' C 0.601(3) 0.194(2) 0.5318(12) 0.122(3) Uiso 0.50 1 d PD D 2
C54 C 0.734(3) 0.240(2) 0.4546(15) 0.122(3) Uiso 0.50 1 d PD D 1
C54' C 0.752(3) 0.2838(18) 0.4778(15) 0.122(3) Uiso 0.50 1 d PD D 2
C55 C 0.744(3) 0.612(2) 0.4697(12) 0.143(5) Uiso 0.50 1 d PD A 1
C55' C 0.587(3) 0.7827(18) 0.2914(14) 0.143(5) Uiso 0.50 1 d PD A 2
C56 C 0.872(3) 0.706(3) 0.4911(17) 0.143(5) Uiso 0.50 1 d PD A 1
C56' C 0.462(3) 0.777(3) 0.2408(16) 0.143(5) Uiso 0.50 1 d PD A 2
C57 C 0.807(4) 0.542(3) 0.4682(19) 0.143(5) Uiso 0.50 1 d PD A 1
C57' C 0.667(3) 0.773(3) 0.2486(16) 0.143(5) Uiso 0.50 1 d PD A 2
C58 C 0.700(4) 0.612(3) 0.5291(18) 0.143(5) Uiso 0.50 1 d PD A 1
C58' C 0.612(4) 0.877(2) 0.3354(15) 0.143(5) Uiso 0.50 1 d PD A 2
C59 C 0.566(3) 0.7909(16) 0.3004(12) 0.130(4) Uiso 0.50 1 d PD A 1
C59' C 0.770(2) 0.643(2) 0.4651(11) 0.130(4) Uiso 0.50 1 d PD A 2
C60 C 0.530(3) 0.771(2) 0.2259(12) 0.130(4) Uiso 0.50 1 d PD A 1
C60' C 0.840(4) 0.578(3) 0.4550(17) 0.130(4) Uiso 0.50 1 d PD A 2
C61 C 0.707(3) 0.866(2) 0.3385(14) 0.130(4) Uiso 0.50 1 d PD A 1
C61' C 0.726(4) 0.652(2) 0.5263(17) 0.130(4) Uiso 0.50 1 d PD A 2
C62 C 0.476(3) 0.830(2) 0.3187(15) 0.130(4) Uiso 0.50 1 d PD A 1
C62' C 0.877(3) 0.747(2) 0.4741(16) 0.130(4) Uiso 0.50 1 d PD A 2
C63 C -0.1890(15) 0.0577(14) 0.1326(9) 0.0621(17) Uiso 0.50 1 d PD E 1
C63' C -0.1781(15) 0.0507(14) 0.1498(8) 0.0621(17) Uiso 0.50 1 d PD E 2
C64 C -0.2586(18) -0.0503(12) 0.1316(9) 0.0621(17) Uiso 0.50 1 d PD E 1
C64' C -0.2697(17) -0.0507(12) 0.1024(8) 0.0621(17) Uiso 0.50 1 d PD E 2
C65 C -0.1839(17) -0.0982(14) 0.1018(8) 0.0621(17) Uiso 0.50 1 d PD E 1
C65' C -0.1730(17) -0.1006(14) 0.1251(9) 0.0621(17) Uiso 0.50 1 d PD E 2
C66 C -0.065(2) -0.0193(12) 0.0954(9) 0.0621(17) Uiso 0.50 1 d PD E 1
C66' C -0.059(2) -0.0243(11) 0.1119(9) 0.0621(17) Uiso 0.50 1 d PD E 2

loop_
_atom_site_aniso_label
_atom_site_aniso_U_11
_atom_site_aniso_U_22
_atom_site_aniso_U_33
_atom_site_aniso_U_23
_atom_site_aniso_U_13
_atom_site_aniso_U_12
Y1 0.0414(5) 0.0469(5) 0.0613(5) 0.0199(4) 0.0241(4) 0.0194(4)
O1 0.055(3) 0.055(3) 0.072(4) 0.025(3) 0.034(3) 0.030(3)
O2 0.052(3) 0.061(4) 0.084(4) 0.028(3) 0.043(3) 0.028(3)
O3 0.048(3) 0.058(4) 0.061(3) 0.022(3) 0.020(3) 0.017(3)
O5 0.043(3) 0.051(3) 0.087(4) 0.007(3) 0.026(3) 0.020(3)
N1 0.043(4) 0.047(4) 0.068(4) 0.021(3) 0.025(3) 0.021(3)
N2 0.045(4) 0.061(4) 0.068(4) 0.031(4) 0.025(3) 0.025(4)
C1 0.054(5) 0.057(5) 0.053(5) 0.017(4) 0.019(4) 0.026(5)
C2 0.048(5) 0.057(5) 0.060(5) 0.009(4) 0.020(4) 0.027(4)
C3 0.060(6) 0.055(5) 0.070(6) 0.000(5) 0.024(5) 0.021(5)
C4 0.070(6) 0.044(5) 0.076(6) 0.010(4) 0.028(5) 0.022(5)
C5 0.058(5) 0.045(5) 0.066(5) 0.017(4) 0.025(4) 0.018(4)
C6 0.043(4) 0.048(5) 0.063(5) 0.011(4) 0.014(4) 0.025(4)
C7 0.051(5) 0.063(5) 0.063(5) 0.032(4) 0.026(4) 0.034(5)
C8 0.047(5) 0.048(5) 0.066(5) 0.018(4) 0.027(4) 0.023(4)
C9 0.042(4) 0.051(5) 0.069(5) 0.020(4) 0.028(4) 0.017(4)
C10 0.045(5) 0.051(5) 0.072(5) 0.016(4) 0.024(4) 0.023(4)
C11 0.039(4) 0.056(5) 0.052(4) 0.007(4) 0.021(4) 0.019(4)
C12 0.055(5) 0.054(5) 0.053(4) 0.017(4) 0.028(4) 0.023(4)
C13 0.052(5) 0.049(5) 0.063(5) 0.022(4) 0.031(4) 0.023(4)
C14 0.058(5) 0.062(5) 0.055(5) 0.019(4) 0.028(4) 0.031(5)
C15 0.048(5) 0.044(5) 0.070(5) 0.016(4) 0.028(4) 0.016(4)
C16 0.045(5) 0.053(5) 0.071(5) 0.027(4) 0.025(4) 0.016(4)
C17 0.062(6) 0.066(6) 0.078(6) 0.036(5) 0.029(5) 0.031(5)
C18 0.061(6) 0.068(6) 0.082(6) 0.041(5) 0.032(5) 0.027(5)
C19 0.070(7) 0.130(10) 0.123(9) 0.090(9) 0.028(7) 0.045(8)
C20 0.061(7) 0.160(13) 0.150(11) 0.105(10) 0.026(7) 0.050(8)
C21 0.048(6) 0.117(9) 0.105(8) 0.072(7) 0.021(5) 0.028(6)
C22 0.043(5) 0.088(7) 0.082(6) 0.045(5) 0.023(5) 0.030(5)
C23 0.041(5) 0.074(6) 0.091(6) 0.036(5) 0.024(5) 0.024(5)
C30 0.058(5) 0.061(5) 0.070(5) 0.027(5) 0.036(5) 0.022(5)
C31 0.075(6) 0.061(6) 0.058(5) 0.013(4) 0.030(5) 0.032(5)
C32 0.089(5) 0.089(5) 0.084(5) 0.027(4) 0.053(4) 0.035(5)
C33 0.089(5) 0.089(5) 0.084(5) 0.027(4) 0.053(4) 0.035(5)
C34 0.091(8) 0.132(10) 0.075(6) 0.044(7) 0.040(6) 0.062(8)
C35 0.129(11) 0.049(6) 0.125(10) 0.004(6) 0.064(9) 0.027(7)
C39 0.060(6) 0.056(5) 0.089(6) 0.028(5) 0.043(5) 0.033(5)
C40 0.074(7) 0.066(6) 0.105(7) 0.026(6) 0.046(6) 0.040(6)
C41 0.073(7) 0.059(6) 0.111(8) 0.032(6) 0.053(6) 0.033(6)
C42 0.104(8) 0.084(7) 0.091(7) 0.046(6) 0.062(6) 0.063(7)
C43 0.050(5) 0.067(6) 0.065(5) 0.025(5) 0.032(4) 0.019(5)
C44 0.069(7) 0.065(7) 0.117(8) 0.013(6) 0.042(6) 0.017(6)
C45 0.069(7) 0.119(9) 0.078(6) 0.046(7) 0.044(6) 0.026(7)
C46 0.059(6) 0.090(8) 0.099(7) 0.025(6) 0.046(6) 0.031(6)
C47 0.073(6) 0.060(6) 0.078(6) 0.035(5) 0.032(5) 0.021(5)
C48 0.095(9) 0.140(11) 0.127(10) 0.098(9) 0.044(8) 0.045(9)
C49 0.114(10) 0.070(7) 0.134(10) 0.021(7) 0.058(8) 0.040(8)
C50 0.054(6) 0.073(6) 0.084(6) 0.021(5) 0.032(5) 0.017(5)

loop_
_atom_type_symbol
_atom_type_description
_atom_type_scat_dispersion_real
_atom_type_scat_dispersion_imag
_atom_type_scat_source
C C 0.0033 0.0016 'International Tables Vol C Tables 4.2.6.8 and 6.1.1.4'
H H 0.0000 0.0000 'International Tables Vol C Tables 4.2.6.8 and 6.1.1.4'
N N 0.0061 0.0033 'International Tables Vol C Tables 4.2.6.8 and 6.1.1.4'
O O 0.0106 0.0060 'International Tables Vol C Tables 4.2.6.8 and 6.1.1.4'
Y Y -2.7962 3.5667 'International Tables Vol C Tables 4.2.6.8 and 6.1.1.4'

loop_
_geom_angle_atom_site_label_1
_geom_angle_atom_site_label_2
_geom_angle_atom_site_label_3
_geom_angle
O3 Y1 O1 108.0(2)
O3 Y1 O2 105.3(2)
O1 Y1 O2 143.9(2)
O3 Y1 O5 91.9(2)
O1 Y1 O5 84.69(19)
O2 Y1 O5 80.79(19)
O3 Y1 N1 147.1(2)
O1 Y1 N1 79.26(19)
O2 Y1 N1 80.31(19)
O5 Y1 N1 121.0(2)
O3 Y1 N2 76.1(2)
O1 Y1 N2 102.5(2)
O2 Y1 N2 98.5(2)
O5 Y1 N2 167.32(19)
N1 Y1 N2 71.0(2)
C1 O1 Y1 135.1(5)
C8 O2 Y1 131.1(5)
C17 O3 Y1 145.4(5)
C63 O5 C66' 108.9(12)
C63 O5 C63' 15.6(11)
C66' O5 C63' 105.3(11)
C63 O5 C66 109.6(12)
C66' O5 C66 14.3(12)
C63' O5 C66 109.9(11)
C63 O5 Y1 125.5(8)
C66' O5 Y1 124.5(9)
C63' O5 Y1 123.7(8)
C66 O5 Y1 124.9(8)
C15 N1 C14 110.6(6)
C15 N1 C7 109.1(6)
C14 N1 C7 105.6(6)
C15 N1 Y1 113.1(4)
C14 N1 Y1 108.7(4)
C7 N1 Y1 109.6(4)
C16 N2 C23 107.0(6)
C16 N2 C30 113.4(6)
C23 N2 C30 111.8(7)
C16 N2 Y1 108.0(5)
C23 N2 Y1 108.2(5)
C30 N2 Y1 108.3(5)
O1 C1 C2 123.2(7)
O1 C1 C6 117.0(7)
C2 C1 C6 119.7(7)
C1 C2 C3 117.2(8)
C1 C2 C31 121.9(7)
C3 C2 C31 120.9(7)
C4 C3 C2 124.8(8)
C4 C3 H3 117.6
C2 C3 H3 117.6
C5 C4 C3 116.4(8)
C5 C4 C35 124.4(8)
C3 C4 C35 119.2(8)
C4 C5 C6 121.6(8)
C4 C5 H5 119.2
C6 C5 H5 119.2
C5 C6 C1 120.1(7)
C5 C6 C7 119.4(7)
C1 C6 C7 120.3(7)
C6 C7 N1 115.4(6)
C6 C7 H7A 108.4
N1 C7 H7A 108.4
C6 C7 H7B 108.4
N1 C7 H7B 108.4
H7A C7 H7B 107.5
O2 C8 C13 118.9(6)
O2 C8 C9 122.7(6)
C13 C8 C9 118.3(7)
C10 C9 C8 117.3(7)
C10 C9 C39 121.7(7)
C8 C9 C39 120.8(6)
C9 C10 C11 125.1(7)
C9 C10 H10 117.5
C11 C10 H10 117.5
C10 C11 C12 116.5(7)
C10 C11 C43 123.9(6)
C12 C11 C43 119.6(7)
C13 C12 C11 122.0(7)
C13 C12 H12 119.0
C11 C12 H12 119.0
C12 C13 C8 120.6(7)
C12 C13 C14 121.5(7)
C8 C13 C14 117.7(6)
N1 C14 C13 115.8(6)
N1 C14 H14A 108.3
C13 C14 H14A 108.3
N1 C14 H14B 108.3
C13 C14 H14B 108.3
H14A C14 H14B 107.4
N1 C15 C16 111.7(6)
N1 C15 H15A 109.3
C16 C15 H15A 109.3
N1 C15 H15B 109.3
C16 C15 H15B 109.3
H15A C15 H15B 107.9
N2 C16 C15 113.1(6)
N2 C16 H16A 109.0
C15 C16 H16A 109.0
N2 C16 H16B 109.0
C15 C16 H16B 109.0
H16A C16 H16B 107.8
O3 C17 C22 118.6(7)
O3 C17 C18 121.3(8)
C22 C17 C18 120.0(8)
C19 C18 C17 116.6(9)
C19 C18 C47 122.9(8)
C17 C18 C47 120.5(8)
C20 C19 C18 125.4(9)
C20 C19 H19 117.3
C18 C19 H19 117.3
C19 C20 C21 115.1(9)
C19 C20 C51' 119.4(12)
C21 C20 C51' 122.4(13)
C19 C20 C51 122.1(13)
C21 C20 C51 121.7(14)
C51' C20 C51 27.0(11)
C22 C21 C20 123.4(10)
C22 C21 H21 118.3
C20 C21 H21 118.3
C21 C22 C17 119.4(8)
C21 C22 C23 117.4(8)
C17 C22 C23 122.8(7)
N2 C23 C22 119.9(7)
N2 C23 H23A 107.3
C22 C23 H23A 107.3
N2 C23 H23B 107.3
C22 C23 H23B 107.3
H23A C23 H23B 106.9
O4 C24 C29 125.5(13)
O4 C24 C25 116.0(11)
C29 C24 C25 118.4(10)
O4' C24' C25' 114.0(11)
C26 C25 C24 120.5(10)
C26 C25 C55 130.1(16)
C24 C25 C55 109.1(15)
C24' C25' C55' 123.1(15)
C24 C29 C30 120.9(10)
N2 C30 C29 116.9(7)
N2 C30 H30A 108.1
C29 C30 H30A 108.1
N2 C30 H30B 108.1
C29 C30 H30B 108.1
H30A C30 H30B 107.3
C34 C31 C2 112.2(8)
C34 C31 C32 107.6(8)
C2 C31 C32 113.3(7)
C34 C31 C33 110.7(8)
C2 C31 C33 107.8(7)
C32 C31 C33 105.1(8)
C31 C32 H32A 109.5
C31 C32 H32B 109.5
H32A C32 H32B 109.5
C31 C32 H32C 109.5
H32A C32 H32C 109.5
H32B C32 H32C 109.5
C31 C33 H33A 109.5
C31 C33 H33B 109.5
H33A C33 H33B 109.5
C31 C33 H33C 109.5
H33A C33 H33C 109.5
H33B C33 H33C 109.5
C31 C34 H34A 109.5
C31 C34 H34B 109.5
H34A C34 H34B 109.5
C31 C34 H34C 109.5
H34A C34 H34C 109.5
H34B C34 H34C 109.5
C36' C35 C38' 106.6(17)
C36' C35 C37 81.7(15)
C38' C35 C37 132.1(17)
C36' C35 C38 126.7(17)
C38' C35 C38 28.9(12)
C37 C35 C38 109.5(16)
C36' C35 C37' 104.7(15)
C38' C35 C37' 115.4(16)
C37 C35 C37' 24.6(12)
C38 C35 C37' 88.5(16)
C36' C35 C4 114.3(13)
C38' C35 C4 109.9(12)
C37 C35 C4 108.7(14)
C38 C35 C4 110.6(12)
C37' C35 C4 106.2(13)
C36' C35 C36 25.6(12)
C38' C35 C36 91.3(16)
C37 C35 C36 107.1(15)
C38 C35 C36 118.2(17)
C37' C35 C36 130.3(16)
C4 C35 C36 102.2(13)
C41 C39 C40 107.6(7)
C41 C39 C9 108.8(7)
C40 C39 C9 112.4(7)
C41 C39 C42 110.0(8)
C40 C39 C42 106.3(7)
C9 C39 C42 111.7(7)
C39 C40 H40A 109.5
C39 C40 H40B 109.5
H40A C40 H40B 109.5
C39 C40 H40C 109.5
H40A C40 H40C 109.5
H40B C40 H40C 109.5
C39 C41 H41A 109.5
C39 C41 H41B 109.5
H41A C41 H41B 109.5
C39 C41 H41C 109.5
H41A C41 H41C 109.5
H41B C41 H41C 109.5
C39 C42 H42A 109.5
C39 C42 H42B 109.5
H42A C42 H42B 109.5
C39 C42 H42C 109.5
H42A C42 H42C 109.5
H42B C42 H42C 109.5
C44 C43 C46 108.5(8)
C44 C43 C11 110.8(7)
C46 C43 C11 112.2(7)
C44 C43 C45 109.9(8)
C46 C43 C45 106.9(7)
C11 C43 C45 108.5(7)
C43 C44 H44A 109.5
C43 C44 H44B 109.5
H44A C44 H44B 109.5
C43 C44 H44C 109.5
H44A C44 H44C 109.5
H44B C44 H44C 109.5
C43 C45 H45A 109.5
C43 C45 H45B 109.5
H45A C45 H45B 109.5
C43 C45 H45C 109.5
H45A C45 H45C 109.5
H45B C45 H45C 109.5
C43 C46 H46A 109.5
C43 C46 H46B 109.5
H46A C46 H46B 109.5
C43 C46 H46C 109.5
H46A C46 H46C 109.5
H46B C46 H46C 109.5
C50 C47 C49 110.0(9)
C50 C47 C18 111.3(7)
C49 C47 C18 109.4(8)
C50 C47 C48 107.4(8)
C49 C47 C48 107.1(9)
C18 C47 C48 111.6(8)
C47 C48 H48A 109.5
C47 C48 H48B 109.5
H48A C48 H48B 109.5
C47 C48 H48C 109.5
H48A C48 H48C 109.5
H48B C48 H48C 109.5
C47 C49 H49A 109.5
C47 C49 H49B 109.5
H49A C49 H49B 109.5
C47 C49 H49C 109.5
H49A C49 H49C 109.5
H49B C49 H49C 109.5
C47 C50 H50A 109.5
C47 C50 H50B 109.5
H50A C50 H50B 109.5
C47 C50 H50C 109.5
H50A C50 H50C 109.5
H50B C50 H50C 109.5
C53 C51 C52 108(2)
C53 C51 C20 116.1(19)
C52 C51 C20 106.2(18)
C53 C51 C54 128(2)
C52 C51 C54 95(2)
C20 C51 C54 100.2(18)
C52' C51' C53' 104.1(18)
C52' C51' C20 112.9(19)
C53' C51' C20 103.9(18)
C52' C51' C54' 119.7(19)
C53' C51' C54' 103(2)
C20 C51' C54' 111.2(18)
C58 C55 C57 109(3)
C58 C55 C56 102(3)
C57 C55 C56 96(3)
C58 C55 C25 118(3)
C57 C55 C25 120(3)
C56 C55 C25 108(2)
C57' C55' C25' 107(2)
C57' C55' C58' 125(3)
C25' C55' C58' 113(2)
C57' C55' C56' 102(2)
C25' C55' C56' 112(2)
C58' C55' C56' 96(2)
C62 C59 C60 108(2)
C62 C59 C61 107(2)
C60 C59 C61 116(2)
C60' C59' C61' 122(2)
C60' C59' C62' 102(2)
C61' C59' C62' 102(2)
O5 C63 C64 105.6(13)
O5 C63' C64' 100.0(12)
C63 C64 C65 104.0(14)
C65' C64' C63' 94.9(13)
C66 C65 C64 108.7(15)
C66' C65' C64' 95.8(14)
O5 C66 C65 104.3(13)
O5 C66' C65' 107.8(14)

loop_
_geom_bond_atom_site_label_1
_geom_bond_atom_site_label_2
_geom_bond_distance
Y1 O3 2.096(5)
Y1 O1 2.148(5)
Y1 O2 2.155(5)
Y1 O5 2.381(6)
Y1 N1 2.528(6)
Y1 N2 2.547(7)
O1 C1 1.352(9)
O2 C8 1.333(9)
O3 C17 1.347(10)
O4 C24 1.332(17)
O4' C24' 1.424(17)
O5 C63 1.456(15)
O5 C66' 1.466(15)
O5 C63' 1.472(15)
O5 C66 1.477(15)
N1 C15 1.480(10)
N1 C14 1.501(9)
N1 C7 1.508(9)
N2 C16 1.485(9)
N2 C23 1.489(9)
N2 C30 1.509(10)
C1 C2 1.393(10)
C1 C6 1.415(11)
C2 C3 1.400(11)
C2 C31 1.538(11)
C3 C4 1.389(12)
C3 H3 0.9400
C4 C5 1.386(11)
C4 C35 1.565(12)
C5 C6 1.395(10)
C5 H5 0.9400
C6 C7 1.495(10)
C7 H7A 0.9800
C7 H7B 0.9800
C8 C13 1.420(10)
C8 C9 1.424(10)
C9 C10 1.381(10)
C9 C39 1.534(11)
C10 C11 1.384(11)
C10 H10 0.9400
C11 C12 1.384(10)
C11 C43 1.542(10)
C12 C13 1.376(10)
C12 H12 0.9400
C13 C14 1.506(10)
C14 H14A 0.9800
C14 H14B 0.9800
C15 C16 1.527(10)
C15 H15A 0.9800
C15 H15B 0.9800
C16 H16A 0.9800
C16 H16B 0.9800
C17 C22 1.414(12)
C17 C18 1.419(11)
C18 C19 1.416(13)
C18 C47 1.531(13)
C19 C20 1.393(16)
C19 H19 0.9400
C20 C21 1.398(13)
C20 C51' 1.543(17)
C20 C51 1.565(17)
C21 C22 1.396(12)
C21 H21 0.9400
C22 C23 1.497(11)
C23 H23A 0.9800
C23 H23B 0.9800
C24 C29 1.396(14)
C24 C25 1.467(16)
C24' C25' 1.442(16)
C25 C26 1.281(14)
C25 C55 1.571(18)
C25' C55' 1.515(18)
C29 C30 1.527(14)
C30 H30A 0.9800
C30 H30B 0.9800
C31 C34 1.501(12)
C31 C32 1.544(12)
C31 C33 1.547(14)
C32 H32A 0.9700
C32 H32B 0.9700
C32 H32C 0.9700
C33 H33A 0.9700
C33 H33B 0.9700
C33 H33C 0.9700
C34 H34A 0.9700
C34 H34B 0.9700
C34 H34C 0.9700
C35 C36' 1.493(17)
C35 C38' 1.516(17)
C35 C37 1.517(17)
C35 C38 1.545(17)
C35 C37' 1.563(17)
C35 C36 1.582(17)
C39 C41 1.524(13)
C39 C40 1.533(11)
C39 C42 1.551(12)
C40 H40A 0.9700
C40 H40B 0.9700
C40 H40C 0.9700
C41 H41A 0.9700
C41 H41B 0.9700
C41 H41C 0.9700
C42 H42A 0.9700
C42 H42B 0.9700
C42 H42C 0.9700
C43 C44 1.497(13)
C43 C46 1.525(12)
C43 C45 1.568(12)
C44 H44A 0.9700
C44 H44B 0.9700
C44 H44C 0.9700
C45 H45A 0.9700
C45 H45B 0.9700
C45 H45C 0.9700
C46 H46A 0.9700
C46 H46B 0.9700
C46 H46C 0.9700
C47 C50 1.508(12)
C47 C49 1.516(15)
C47 C48 1.562(12)
C48 H48A 0.9700
C48 H48B 0.9700
C48 H48C 0.9700
C49 H49A 0.9700
C49 H49B 0.9700
C49 H49C 0.9700
C50 H50A 0.9700
C50 H50B 0.9700
C50 H50C 0.9700
C51 C53 1.502(18)
C51 C52 1.537(18)
C51 C54 1.583(18)
C51' C52' 1.532(17)
C51' C53' 1.536(18)
C51' C54' 1.553(18)
C55 C58 1.495(19)
C55 C57 1.500(18)
C55 C56 1.557(19)
C55' C57' 1.499(19)
C55' C58' 1.523(19)
C55' C56' 1.546(19)
C59 C62 1.488(18)
C59 C60 1.528(18)
C59 C61 1.558(19)
C59' C60' 1.526(18)
C59' C61' 1.546(18)
C59' C62' 1.557(19)
C63 C64 1.518(16)
C63' C64' 1.575(17)
C64 C65 1.537(16)
C64' C65' 1.570(16)
C65 C66 1.501(17)
C65' C66' 1.511(16)

loop_
_geom_torsion_atom_site_label_1
_geom_torsion_atom_site_label_2
_geom_torsion_atom_site_label_3
_geom_torsion_atom_site_label_4
_geom_torsion
O3 Y1 O1 C1 112.0(7)
O2 Y1 O1 C1 -91.4(8)
O5 Y1 O1 C1 -157.8(7)
N1 Y1 O1 C1 -34.8(7)
N2 Y1 O1 C1 32.7(7)
O3 Y1 O2 C8 -106.6(6)
O1 Y1 O2 C8 96.4(7)
O5 Y1 O2 C8 164.0(6)
N1 Y1 O2 C8 40.1(6)
N2 Y1 O2 C8 -28.8(6)
O1 Y1 O3 C17 -119.4(9)
O2 Y1 O3 C17 74.6(10)
O5 Y1 O3 C17 155.6(9)
N1 Y1 O3 C17 -21.2(11)
N2 Y1 O3 C17 -20.5(9)
O3 Y1 O5 C63 95.2(9)
O1 Y1 O5 C63 -12.7(9)
O2 Y1 O5 C63 -159.6(9)
N1 Y1 O5 C63 -86.8(9)
N2 Y1 O5 C63 112.8(12)
O3 Y1 O5 C66' -71.0(9)
O1 Y1 O5 C66' -179.0(9)
O2 Y1 O5 C66' 34.2(9)
N1 Y1 O5 C66' 106.9(9)
N2 Y1 O5 C66' -53.5(14)
O3 Y1 O5 C63' 76.4(9)
O1 Y1 O5 C63' -31.5(9)
O2 Y1 O5 C63' -178.4(9)
N1 Y1 O5 C63' -105.6(9)
N2 Y1 O5 C63' 93.9(12)
O3 Y1 O5 C66 -88.4(9)
O1 Y1 O5 C66 163.7(9)
O2 Y1 O5 C66 16.8(9)
N1 Y1 O5 C66 89.6(9)
N2 Y1 O5 C66 -70.9(13)
O3 Y1 N1 C15 -4.9(7)
O1 Y1 N1 C15 101.8(5)
O2 Y1 N1 C15 -108.1(5)
O5 Y1 N1 C15 178.9(4)
N2 Y1 N1 C15 -5.6(4)
O3 Y1 N1 C14 118.3(5)
O1 Y1 N1 C14 -135.0(5)
O2 Y1 N1 C14 15.1(5)
O5 Y1 N1 C14 -58.0(5)
N2 Y1 N1 C14 117.6(5)
O3 Y1 N1 C7 -126.8(5)
O1 Y1 N1 C7 -20.1(5)
O2 Y1 N1 C7 130.0(5)
O5 Y1 N1 C7 56.9(5)
N2 Y1 N1 C7 -127.5(5)
O3 Y1 N2 C16 158.9(5)
O1 Y1 N2 C16 -95.3(5)
O2 Y1 N2 C16 55.2(5)
O5 Y1 N2 C16 140.9(8)
N1 Y1 N2 C16 -21.5(4)
O3 Y1 N2 C23 43.4(5)
O1 Y1 N2 C23 149.2(5)
O2 Y1 N2 C23 -60.3(5)
O5 Y1 N2 C23 25.4(11)
N1 Y1 N2 C23 -137.0(5)
O3 Y1 N2 C30 -77.9(5)
O1 Y1 N2 C30 27.9(5)
O2 Y1 N2 C30 178.3(4)
O5 Y1 N2 C30 -96.0(9)
N1 Y1 N2 C30 101.7(5)
Y1 O1 C1 C2 -134.6(7)
Y1 O1 C1 C6 48.0(10)
O1 C1 C2 C3 178.8(8)
C6 C1 C2 C3 -3.8(12)
O1 C1 C2 C31 0.1(12)
C6 C1 C2 C31 177.5(8)
C1 C2 C3 C4 1.4(13)
C31 C2 C3 C4 -179.9(9)
C2 C3 C4 C5 0.7(14)
C2 C3 C4 C35 179.7(9)
C3 C4 C5 C6 -0.5(13)
C35 C4 C5 C6 -179.4(9)
C4 C5 C6 C1 -1.9(13)
C4 C5 C6 C7 173.7(8)
O1 C1 C6 C5 -178.3(7)
C2 C1 C6 C5 4.1(12)
O1 C1 C6 C7 6.1(11)
C2 C1 C6 C7 -171.4(7)
C5 C6 C7 N1 119.1(8)
C1 C6 C7 N1 -65.3(10)
C15 N1 C7 C6 -60.1(8)
C14 N1 C7 C6 -178.9(7)
Y1 N1 C7 C6 64.2(8)
Y1 O2 C8 C13 -50.4(10)
Y1 O2 C8 C9 127.5(7)
O2 C8 C9 C10 -175.5(8)
C13 C8 C9 C10 2.4(12)
O2 C8 C9 C39 7.9(13)
C13 C8 C9 C39 -174.2(8)
C8 C9 C10 C11 -0.9(13)
C39 C9 C10 C11 175.6(8)
C9 C10 C11 C12 -2.2(13)
C9 C10 C11 C43 179.1(8)
C10 C11 C12 C13 3.9(12)
C43 C11 C12 C13 -177.4(8)
C11 C12 C13 C8 -2.5(13)
C11 C12 C13 C14 -176.8(8)
O2 C8 C13 C12 177.2(8)
C9 C8 C13 C12 -0.8(12)
O2 C8 C13 C14 -8.3(12)
C9 C8 C13 C14 173.7(7)
C15 N1 C14 C13 61.8(8)
C7 N1 C14 C13 179.6(7)
Y1 N1 C14 C13 -62.9(7)
C12 C13 C14 N1 -115.8(8)
C8 C13 C14 N1 69.7(10)
C14 N1 C15 C16 -90.2(7)
C7 N1 C15 C16 154.1(6)
Y1 N1 C15 C16 31.9(7)
C23 N2 C16 C15 163.9(7)
C30 N2 C16 C15 -72.4(9)
Y1 N2 C16 C15 47.6(7)
N1 C15 C16 N2 -55.3(9)
Y1 O3 C17 C22 1.7(15)
Y1 O3 C17 C18 -174.8(7)
O3 C17 C18 C19 178.5(9)
C22 C17 C18 C19 1.9(15)
O3 C17 C18 C47 -0.5(14)
C22 C17 C18 C47 -177.1(9)
C17 C18 C19 C20 -4.3(19)
C47 C18 C19 C20 174.7(13)
C18 C19 C20 C21 4(2)
C18 C19 C20 C51' -156.9(15)
C18 C19 C20 C51 171.7(15)
C19 C20 C21 C22 -1(2)
C51' C20 C21 C22 159.2(15)
C51 C20 C21 C22 -168.8(14)
C20 C21 C22 C17 -1.2(18)
C20 C21 C22 C23 -175.2(12)
O3 C17 C22 C21 -176.1(9)
C18 C17 C22 C21 0.6(15)
O3 C17 C22 C23 -2.3(14)
C18 C17 C22 C23 174.3(9)
C16 N2 C23 C22 178.9(9)
C30 N2 C23 C22 54.3(11)
Y1 N2 C23 C22 -64.9(10)
C21 C22 C23 N2 -143.2(10)
C17 C22 C23 N2 43.0(14)
O4 C24 C25 C26 -174.7(12)
C29 C24 C25 C26 2.7(17)
O4 C24 C25 C55 0.1(19)
C29 C24 C25 C55 177.6(15)
O4' C24' C25' C55' -23(2)
O4 C24 C29 C30 -7.5(18)
C25 C24 C29 C30 175.2(9)
C16 N2 C30 C29 -48.4(10)
C23 N2 C30 C29 72.6(9)
Y1 N2 C30 C29 -168.3(6)
C24 C29 C30 N2 -87.6(11)
C1 C2 C31 C34 58.4(11)
C3 C2 C31 C34 -120.3(9)
C1 C2 C31 C32 -179.5(8)
C3 C2 C31 C32 1.8(12)
C1 C2 C31 C33 -63.8(10)
C3 C2 C31 C33 117.6(9)
C5 C4 C35 C36' -139.7(15)
C3 C4 C35 C36' 41.4(18)
C5 C4 C35 C38' -20.0(17)
C3 C4 C35 C38' 161.1(14)
C5 C4 C35 C37 131.1(13)
C3 C4 C35 C37 -47.8(16)
C5 C4 C35 C38 10.9(18)
C3 C4 C35 C38 -168.0(14)
C5 C4 C35 C37' 105.4(14)
C3 C4 C35 C37' -73.5(14)
C5 C4 C35 C36 -115.9(14)
C3 C4 C35 C36 65.2(15)
C10 C9 C39 C41 -116.5(9)
C8 C9 C39 C41 59.9(10)
C10 C9 C39 C40 2.6(12)
C8 C9 C39 C40 179.0(8)
C10 C9 C39 C42 121.9(9)
C8 C9 C39 C42 -61.7(11)
C10 C11 C43 C44 -120.3(9)
C12 C11 C43 C44 61.0(10)
C10 C11 C43 C46 1.0(12)
C12 C11 C43 C46 -177.6(8)
C10 C11 C43 C45 118.9(9)
C12 C11 C43 C45 -59.8(10)
C19 C18 C47 C50 123.8(11)
C17 C18 C47 C50 -57.2(12)
C19 C18 C47 C49 -114.4(11)
C17 C18 C47 C49 64.5(11)
C19 C18 C47 C48 3.9(15)
C17 C18 C47 C48 -177.1(9)
C19 C20 C51 C53 -76(3)
C21 C20 C51 C53 91(2)
C51' C20 C51 C53 -168(4)
C19 C20 C51 C52 44(2)
C21 C20 C51 C52 -148.9(18)
C51' C20 C51 C52 -49(3)
C19 C20 C51 C54 142.6(19)
C21 C20 C51 C54 -50(2)
C51' C20 C51 C54 50(3)
C19 C20 C51' C52' 56(2)
C21 C20 C51' C52' -104(2)
C51 C20 C51' C52' 159(4)
C19 C20 C51' C53' -57(2)
C21 C20 C51' C53' 144.3(19)
C51 C20 C51' C53' 47(3)
C19 C20 C51' C54' -166.5(19)
C21 C20 C51' C54' 34(3)
C51 C20 C51' C54' -63(3)
C26 C25 C55 C58 99(3)
C24 C25 C55 C58 -75(3)
C26 C25 C55 C57 -124(3)
C24 C25 C55 C57 62(3)
C26 C25 C55 C56 -16(3)
C24 C25 C55 C56 170(2)
C24' C25' C55' C57' -89(3)
C24' C25' C55' C58' 129(2)
C24' C25' C55' C56' 22(3)
C66' O5 C63 C64 14.5(16)
C63' O5 C63 C64 -64(4)
C66 O5 C63 C64 29.5(17)
Y1 O5 C63 C64 -153.6(9)
C63 O5 C63' C64' 74(5)
C66' O5 C63' C64' -32.0(15)
C66 O5 C63' C64' -17.9(14)
Y1 O5 C63' C64' 175.3(7)
O5 C63 C64 C65 -22.2(18)
O5 C63' C64' C65' 54.7(14)
C63 C64 C65 C66 8.0(19)
C63' C64' C65' C66' -54.8(14)
C63 O5 C66 C65 -23.9(16)
C66' O5 C66 C65 66(5)
C63' O5 C66 C65 -7.4(16)
Y1 O5 C66 C65 159.2(9)
C64 C65 C66 O5 9.0(17)
C63 O5 C66' C65' -20.1(16)
C63' O5 C66' C65' -4.2(16)
C66 O5 C66' C65' -115(6)
Y1 O5 C66' C65' 148.1(9)
C64' C65' C66' O5 38.4(15)
